data_2235900
loop_
_publ_author_name
'Huo, Yan-Ping'
'Nie, Xiao-Li'
'Fang, Xiao-Ming'

_publ_section_title
;
 (<i>E</i>)-2-[2-(3-Fluorophenyl)ethenyl]quinolin-8-yl acetate
;
_journal_coeditor_code LD2060
_journal_issue 8
_journal_name_full 'Acta Crystallographica Section E'
_journal_page_first o2420
_journal_paper_doi 10.1107/S1600536812030255
_journal_volume 68
_journal_year 2012
_chemical_formula_iupac 'C19 H14 F N O2'
_chemical_formula_moiety 'C19 H14 F N O2'
_chemical_formula_sum 'C19 H14 F N O2'
_chemical_formula_weight 307.31
_chemical_name_systematic
;
(<i>E</i>)-2-[2-(3-Fluorophenyl)ethenyl]quinolin-8-yl acetate
;
_space_group_IT_number 14
_symmetry_cell_setting monoclinic
_symmetry_space_group_name_Hall '-P 2ybc'
_symmetry_space_group_name_H-M 'P 1 21/c 1'
_atom_sites_solution_hydrogens geom
_atom_sites_solution_primary direct
_atom_sites_solution_secondary difmap
_audit_creation_method SHELXL-97
_cell_angle_alpha 90.00
_cell_angle_beta 100.528(2)
_cell_angle_gamma 90.00
_cell_formula_units_Z 4
_cell_length_a 17.628(3)
_cell_length_b 5.2641(9)
_cell_length_c 16.062(3)
_cell_measurement_reflns_used 8139
_cell_measurement_temperature 110(2)
_cell_measurement_theta_max 27.08
_cell_measurement_theta_min 2.35
_cell_volume 1465.4(4)
_computing_cell_refinement 'SAINT (Bruker, 2008)'
_computing_data_collection 'SMART [or APEX2?] (Bruker, 2008)'
_computing_data_reduction 'SAINT (Bruker, 2008)'
_computing_molecular_graphics 'SHELXTL (Sheldrick, 2008)'
_computing_publication_material 'SHELXTL (Sheldrick, 2008)'
_computing_structure_refinement 'SHELXL97 (Sheldrick, 2008)'
_computing_structure_solution 'SHELXS97 (Sheldrick, 2008)'
_diffrn_ambient_temperature 110(2)
_diffrn_measured_fraction_theta_full 0.980
_diffrn_measured_fraction_theta_max 0.980
_diffrn_measurement_device_type 'Bruker SMART APEXII CCD area-detector'
_diffrn_measurement_method '\f and \w scans'
_diffrn_radiation_monochromator graphite
_diffrn_radiation_source 'fine-focus sealed tube'
_diffrn_radiation_type MoK\a
_diffrn_radiation_wavelength 0.71073
_diffrn_reflns_av_R_equivalents 0.0165
_diffrn_reflns_av_sigmaI/netI 0.0192
_diffrn_reflns_limit_h_max 22
_diffrn_reflns_limit_h_min -22
_diffrn_reflns_limit_k_max 6
_diffrn_reflns_limit_k_min -6
_diffrn_reflns_limit_l_max 16
_diffrn_reflns_limit_l_min -20
_diffrn_reflns_number 8139
_diffrn_reflns_theta_full 27.08
_diffrn_reflns_theta_max 27.08
_diffrn_reflns_theta_min 2.35
_exptl_absorpt_coefficient_mu 0.099
_exptl_absorpt_correction_T_max 0.982
_exptl_absorpt_correction_T_min 0.972
_exptl_absorpt_correction_type multi-scan
_exptl_absorpt_process_details '(SADABS; Sheldrick, 1996)'
_exptl_crystal_colour colorless
_exptl_crystal_density_diffrn 1.393
_exptl_crystal_density_method 'not measured'
_exptl_crystal_description plate
_exptl_crystal_F_000 640
_exptl_crystal_size_max 0.35
_exptl_crystal_size_mid 0.24
_exptl_crystal_size_min 0.18
_refine_diff_density_max 0.666
_refine_diff_density_min -0.256
_refine_ls_extinction_method none
_refine_ls_goodness_of_fit_ref 1.019
_refine_ls_hydrogen_treatment constr
_refine_ls_matrix_type full
_refine_ls_number_parameters 208
_refine_ls_number_reflns 3177
_refine_ls_number_restraints 0
_refine_ls_restrained_S_all 1.019
_refine_ls_R_factor_all 0.0512
_refine_ls_R_factor_gt 0.0436
_refine_ls_shift/su_max 0.000
_refine_ls_shift/su_mean 0.000
_refine_ls_structure_factor_coef Fsqd
_refine_ls_weighting_details 'calc w=1/[\s^2^(Fo^2^)+(0.0792P)^2^+0.6625P] where P=(Fo^2^+2Fc^2^)/3'
_refine_ls_weighting_scheme calc
_refine_ls_wR_factor_gt 0.1255
_refine_ls_wR_factor_ref 0.1343
_reflns_number_gt 2663
_reflns_number_total 3177
_reflns_threshold_expression I>2\s(I)
_cod_data_source_file ld2060.cif
_cod_data_source_block I
_cod_original_sg_symbol_H-M 'P 21/c'
_cod_database_code 2235900
_cod_database_fobs_code 2235900

loop_
_symmetry_equiv_pos_as_xyz
'x, y, z'
'-x, y+1/2, -z+1/2'
'-x, -y, -z'
'x, -y-1/2, z-1/2'

loop_
_atom_site_type_symbol
_atom_site_label
_atom_site_fract_x
_atom_site_fract_y
_atom_site_fract_z
_atom_site_U_iso_or_equiv
_atom_site_adp_type
_atom_site_calc_flag
_atom_site_refinement_flags
_atom_site_occupancy
_atom_site_symmetry_multiplicity
O O1 0.34904(6) 0.31492(19) 0.74280(6) 0.0242(2) Uani d . 1 1
N N1 0.26746(7) -0.0961(2) 0.66528(7) 0.0220(3) Uani d . 1 1
F F1 -0.13987(6) -0.95702(19) 0.54984(6) 0.0398(3) Uani d . 1 1
O O2 0.36690(7) 0.0337(2) 0.85047(7) 0.0308(3) Uani d . 1 1
C C9 0.22819(8) -0.2876(3) 0.62482(8) 0.0225(3) Uani d . 1 1
C C8 0.34042(8) -0.0532(3) 0.65088(8) 0.0213(3) Uani d . 1 1
C C19 -0.02215(9) -0.7381(3) 0.58416(9) 0.0279(3) Uani d . 1 1
H H19A 0.0009 -0.8581 0.5523 0.033 Uiso calc R 1 1
C C7 0.37520(8) -0.2014(3) 0.59403(8) 0.0225(3) Uani d . 1 1
C C14 0.02131(8) -0.5360(3) 0.62403(9) 0.0236(3) Uani d . 1 1
C C17 -0.13480(8) -0.5983(3) 0.63768(9) 0.0279(3) Uani d . 1 1
H H17A -0.1874 -0.6201 0.6420 0.033 Uiso calc R 1 1
C C3 0.38386(8) 0.1525(3) 0.69226(8) 0.0224(3) Uani d . 1 1
C C12 0.14966(8) -0.3207(3) 0.64139(9) 0.0239(3) Uani d . 1 1
H H12A 0.1314 -0.1968 0.6760 0.029 Uiso calc R 1 1
C C11 0.33106(8) -0.4031(3) 0.55183(8) 0.0248(3) Uani d . 1 1
H H11A 0.3517 -0.5070 0.5131 0.030 Uiso calc R 1 1
C C4 0.45559(8) 0.2107(3) 0.67758(9) 0.0254(3) Uani d . 1 1
H H4A 0.4828 0.3519 0.7053 0.031 Uiso calc R 1 1
C C6 0.45038(8) -0.1410(3) 0.58087(9) 0.0263(3) Uani d . 1 1
H H6A 0.4739 -0.2420 0.5436 0.032 Uiso calc R 1 1
C C5 0.48937(8) 0.0617(3) 0.62139(9) 0.0277(3) Uani d . 1 1
H H5A 0.5395 0.1021 0.6116 0.033 Uiso calc R 1 1
C C10 0.25884(8) -0.4474(3) 0.56703(9) 0.0248(3) Uani d . 1 1
H H10A 0.2289 -0.5835 0.5394 0.030 Uiso calc R 1 1
C C16 -0.09130(8) -0.3979(3) 0.67832(9) 0.0279(3) Uani d . 1 1
H H16A -0.1146 -0.2810 0.7110 0.033 Uiso calc R 1 1
C C18 -0.09877(9) -0.7629(3) 0.59126(9) 0.0275(3) Uani d . 1 1
C C15 -0.01447(8) -0.3665(3) 0.67175(9) 0.0252(3) Uani d . 1 1
H H15A 0.0141 -0.2287 0.6999 0.030 Uiso calc R 1 1
C C13 0.10159(8) -0.5092(3) 0.61214(9) 0.0262(3) Uani d . 1 1
H H13A 0.1211 -0.6386 0.5806 0.031 Uiso calc R 1 1
C C2 0.34043(8) 0.2298(3) 0.82022(9) 0.0241(3) Uani d . 1 1
C C1 0.29471(9) 0.4184(3) 0.86069(11) 0.0334(4) Uani d . 1 1
H H1B 0.2887 0.3564 0.9166 0.050 Uiso calc R 1 1
H H1C 0.2437 0.4403 0.8251 0.050 Uiso calc R 1 1
H H1D 0.3218 0.5818 0.8668 0.050 Uiso calc R 1 1

loop_
_atom_site_aniso_label
_atom_site_aniso_U_11
_atom_site_aniso_U_22
_atom_site_aniso_U_33
_atom_site_aniso_U_12
_atom_site_aniso_U_13
_atom_site_aniso_U_23
O1 0.0275(5) 0.0202(5) 0.0253(5) 0.0016(4) 0.0058(4) -0.0001(4)
N1 0.0229(6) 0.0225(6) 0.0209(6) 0.0027(4) 0.0049(4) 0.0021(4)
F1 0.0423(6) 0.0331(5) 0.0408(6) -0.0137(4) -0.0008(4) -0.0013(4)
O2 0.0405(6) 0.0254(6) 0.0286(5) 0.0033(5) 0.0118(5) 0.0030(4)
C9 0.0236(6) 0.0245(7) 0.0190(6) 0.0022(5) 0.0028(5) 0.0035(5)
C8 0.0225(6) 0.0221(7) 0.0192(6) 0.0030(5) 0.0039(5) 0.0043(5)
C19 0.0344(8) 0.0259(7) 0.0238(7) -0.0037(6) 0.0065(6) -0.0017(6)
C7 0.0245(7) 0.0250(7) 0.0183(6) 0.0044(5) 0.0044(5) 0.0046(5)
C14 0.0273(7) 0.0232(7) 0.0198(6) -0.0022(5) 0.0029(5) 0.0034(5)
C17 0.0227(7) 0.0292(8) 0.0302(7) -0.0035(6) 0.0007(6) 0.0087(6)
C3 0.0254(7) 0.0213(7) 0.0207(6) 0.0044(5) 0.0050(5) 0.0031(5)
C12 0.0245(7) 0.0261(7) 0.0213(6) 0.0015(6) 0.0050(5) 0.0006(5)
C11 0.0297(7) 0.0269(7) 0.0184(6) 0.0051(6) 0.0061(5) -0.0002(5)
C4 0.0250(7) 0.0252(7) 0.0253(7) -0.0018(5) 0.0025(5) 0.0044(5)
C6 0.0266(7) 0.0313(8) 0.0227(7) 0.0052(6) 0.0089(5) 0.0040(6)
C5 0.0232(7) 0.0348(8) 0.0259(7) 0.0002(6) 0.0065(6) 0.0070(6)
C10 0.0275(7) 0.0252(7) 0.0208(6) 0.0009(6) 0.0017(5) -0.0011(5)
C16 0.0265(7) 0.0267(8) 0.0301(7) 0.0028(6) 0.0042(6) 0.0021(6)
C18 0.0319(7) 0.0233(7) 0.0244(7) -0.0082(6) -0.0025(6) 0.0044(5)
C15 0.0256(7) 0.0220(7) 0.0266(7) -0.0016(5) 0.0015(6) 0.0011(5)
C13 0.0288(7) 0.0260(7) 0.0245(7) -0.0007(6) 0.0070(6) -0.0008(5)
C2 0.0239(6) 0.0222(7) 0.0272(7) -0.0039(5) 0.0070(5) -0.0016(5)
C1 0.0351(8) 0.0267(8) 0.0424(9) 0.0000(6) 0.0177(7) -0.0047(7)

loop_
_atom_type_symbol
_atom_type_description
_atom_type_scat_dispersion_real
_atom_type_scat_dispersion_imag
_atom_type_scat_source
C C 0.0033 0.0016 'International Tables Vol C Tables 4.2.6.8 and 6.1.1.4'
H H 0.0000 0.0000 'International Tables Vol C Tables 4.2.6.8 and 6.1.1.4'
N N 0.0061 0.0033 'International Tables Vol C Tables 4.2.6.8 and 6.1.1.4'
O O 0.0106 0.0060 'International Tables Vol C Tables 4.2.6.8 and 6.1.1.4'
F F 0.0171 0.0103 'International Tables Vol C Tables 4.2.6.8 and 6.1.1.4'

loop_
_geom_angle_atom_site_label_1
_geom_angle_atom_site_label_2
_geom_angle_atom_site_label_3
_geom_angle
C2 O1 C3 117.75(11)
C9 N1 C8 117.80(12)
N1 C9 C10 122.74(13)
N1 C9 C12 115.29(12)
C10 C9 C12 121.95(13)
N1 C8 C3 119.39(12)
N1 C8 C7 123.20(13)
C3 C8 C7 117.39(12)
C18 C19 C14 119.78(14)
C18 C19 H19A 120.1
C14 C19 H19A 120.1
C11 C7 C6 123.02(13)
C11 C7 C8 117.10(12)
C6 C7 C8 119.87(13)
C19 C14 C15 118.19(13)
C19 C14 C13 118.33(13)
C15 C14 C13 123.46(13)
C18 C17 C16 117.54(14)
C18 C17 H17A 121.2
C16 C17 H17A 121.2
C4 C3 O1 118.91(13)
C4 C3 C8 121.92(13)
O1 C3 C8 118.86(12)
C13 C12 C9 125.75(14)
C13 C12 H12A 117.1
C9 C12 H12A 117.1
C10 C11 C7 119.61(13)
C10 C11 H11A 120.2
C7 C11 H11A 120.2
C3 C4 C5 120.02(14)
C3 C4 H4A 120.0
C5 C4 H4A 120.0
C5 C6 C7 120.43(13)
C5 C6 H6A 119.8
C7 C6 H6A 119.8
C6 C5 C4 120.35(13)
C6 C5 H5A 119.8
C4 C5 H5A 119.8
C11 C10 C9 119.54(13)
C11 C10 H10A 120.2
C9 C10 H10A 120.2
C15 C16 C17 121.03(14)
C15 C16 H16A 119.5
C17 C16 H16A 119.5
F1 C18 C17 118.95(14)
F1 C18 C19 118.26(14)
C17 C18 C19 122.79(14)
C16 C15 C14 120.65(14)
C16 C15 H15A 119.7
C14 C15 H15A 119.7
C12 C13 C14 126.22(14)
C12 C13 H13A 116.9
C14 C13 H13A 116.9
O2 C2 O1 123.76(13)
O2 C2 C1 126.49(14)
O1 C2 C1 109.74(12)
C2 C1 H1B 109.5
C2 C1 H1C 109.5
H1B C1 H1C 109.5
C2 C1 H1D 109.5
H1B C1 H1D 109.5
H1C C1 H1D 109.5

loop_
_geom_bond_atom_site_label_1
_geom_bond_atom_site_label_2
_geom_bond_distance
O1 C2 1.3561(17)
O1 C3 1.3962(17)
N1 C9 1.3241(19)
N1 C8 1.3667(17)
F1 C18 1.3550(17)
O2 C2 1.1986(18)
C9 C10 1.430(2)
C9 C12 1.4669(19)
C8 C3 1.419(2)
C8 C7 1.4221(19)
C19 C18 1.382(2)
C19 C14 1.396(2)
C19 H19A 0.9500
C7 C11 1.414(2)
C7 C6 1.4157(19)
C14 C15 1.399(2)
C14 C13 1.469(2)
C17 C18 1.372(2)
C17 C16 1.394(2)
C17 H17A 0.9500
C3 C4 1.3627(19)
C12 C13 1.334(2)
C12 H12A 0.9500
C11 C10 1.360(2)
C11 H11A 0.9500
C4 C5 1.407(2)
C4 H4A 0.9500
C6 C5 1.368(2)
C6 H6A 0.9500
C5 H5A 0.9500
C10 H10A 0.9500
C16 C15 1.387(2)
C16 H16A 0.9500
C15 H15A 0.9500
C13 H13A 0.9500
C2 C1 1.500(2)
C1 H1B 0.9800
C1 H1C 0.9800
C1 H1D 0.9800

loop_
_geom_hbond_atom_site_label_D
_geom_hbond_atom_site_label_H
_geom_hbond_atom_site_label_A
_geom_hbond_site_symmetry_A
_geom_hbond_distance_DH
_geom_hbond_distance_HA
_geom_hbond_distance_DA
_geom_hbond_angle_DHA
C1 H1D O2 1_565 0.98000 2.54000 3.495(2) 166(2)

loop_
_cod_related_entry_id
_cod_related_entry_database
_cod_related_entry_code
1 ChemSpider 4722081
